data_4072334
loop_
_publ_author_name
'Schuecker, Raffael'
'John, Roland O.'
'Jakupec, Michael A.'
'Arion, Vladimir B.'
'Keppler, Bernhard K.'

_publ_section_title
;
 Water-Soluble Mixed-Ligand Ruthenium(II) and Osmium(II) Arene Complexes
 with High Antiproliferative Activity
;
_journal_issue 24
_journal_name_full Organometallics
_journal_page_first 6587
_journal_paper_doi 10.1021/om800774t
_journal_volume 27
_journal_year 2008
_chemical_formula_sum 'C29 H31 F3 N3 O4.5 Ru S'
_chemical_formula_weight 683.70
_chemical_name_systematic
; 
(1H-benzimidazole-kappaN^3^)(quinolin-8-olato-kappaN^1^,
kappaO^8^)(1,2,3,4,5,6-hapto)-1-isopropyl-4-methylbenzene-
ruthenium(II) trifluoromethanesulfonate diethyl ether
solvate 
;
_space_group_IT_number 15
_symmetry_cell_setting monoclinic
_symmetry_space_group_name_Hall '-C 2yc'
_symmetry_space_group_name_H-M 'C 1 2/c 1'
_atom_sites_solution_hydrogens geom
_atom_sites_solution_primary direct
_atom_sites_solution_secondary difmap
_audit_creation_method SHELXL-97
_cell_angle_alpha 90.00
_cell_angle_beta 115.89(3)
_cell_angle_gamma 90.00
_cell_formula_units_Z 8
_cell_length_a 19.878(4)
_cell_length_b 22.441(4)
_cell_length_c 14.179(3)
_cell_measurement_temperature 120(2)
_cell_volume 5690(2)
_computing_structure_refinement 'SHELXL-97 (Sheldrick, 1997)'
_computing_structure_solution 'SHELXS-97 (Sheldrick, 1990)'
_diffrn_ambient_temperature 120(2)
_diffrn_measured_fraction_theta_full 0.995
_diffrn_measured_fraction_theta_max 0.995
_diffrn_radiation_monochromator graphite
_diffrn_radiation_source 'fine-focus sealed tube'
_diffrn_radiation_type MoK\a
_diffrn_radiation_wavelength 0.71073
_diffrn_reflns_av_R_equivalents 0.0187
_diffrn_reflns_av_sigmaI/netI 0.0289
_diffrn_reflns_limit_h_max 28
_diffrn_reflns_limit_h_min -28
_diffrn_reflns_limit_k_max 31
_diffrn_reflns_limit_k_min -31
_diffrn_reflns_limit_l_max 20
_diffrn_reflns_limit_l_min -20
_diffrn_reflns_number 16893
_diffrn_reflns_theta_full 30.48
_diffrn_reflns_theta_max 30.48
_diffrn_reflns_theta_min 2.42
_exptl_absorpt_coefficient_mu 0.687
_exptl_absorpt_correction_T_max 0.9283
_exptl_absorpt_correction_T_min 0.8310
_exptl_absorpt_correction_type multi-scan
_exptl_absorpt_process_details SADABS
_exptl_crystal_density_diffrn 1.596
_exptl_crystal_density_method 'not measured'
_exptl_crystal_F_000 2792
_exptl_crystal_size_max 0.28
_exptl_crystal_size_mid 0.17
_exptl_crystal_size_min 0.11
_refine_diff_density_max 1.021
_refine_diff_density_min -1.047
_refine_diff_density_rms 0.083
_refine_ls_extinction_method none
_refine_ls_goodness_of_fit_ref 1.061
_refine_ls_hydrogen_treatment constr
_refine_ls_matrix_type full
_refine_ls_number_parameters 381
_refine_ls_number_reflns 8641
_refine_ls_number_restraints 2
_refine_ls_restrained_S_all 1.072
_refine_ls_R_factor_all 0.0426
_refine_ls_R_factor_gt 0.0308
_refine_ls_shift/su_max 0.001
_refine_ls_shift/su_mean 0.000
_refine_ls_structure_factor_coef Fsqd
_refine_ls_weighting_details 'calc w=1/[\s^2^(Fo^2^)+(0.0385P)^2^+6.5628P] where P=(Fo^2^+2Fc^2^)/3'
_refine_ls_weighting_scheme calc
_refine_ls_wR_factor_gt 0.0726
_refine_ls_wR_factor_ref 0.0779
_reflns_number_gt 7147
_reflns_number_total 8641
_reflns_threshold_expression >2sigma(I)
_cod_data_source_file om800774t_si_003.cif
_cod_data_source_block rojo007_7a
_cod_original_cell_volume 5690.2(19)
_cod_original_sg_symbol_H-M C2/c
_cod_original_formula_sum 'C29 H31 F3 N3 O4.50 Ru S'
_cod_database_code 4072334

loop_
_symmetry_equiv_pos_as_xyz
'x, y, z'
'-x, y, -z+1/2'
'x+1/2, y+1/2, z'
'-x+1/2, y+1/2, -z+1/2'
'-x, -y, -z'
'x, -y, z-1/2'
'-x+1/2, -y+1/2, -z'
'x+1/2, -y+1/2, z-1/2'

loop_
_atom_site_label
_atom_site_type_symbol
_atom_site_fract_x
_atom_site_fract_y
_atom_site_fract_z
_atom_site_U_iso_or_equiv
_atom_site_adp_type
_atom_site_occupancy
_atom_site_symmetry_multiplicity
_atom_site_calc_flag
_atom_site_refinement_flags
_atom_site_disorder_assembly
_atom_site_disorder_group
Ru1 Ru 0.312236(7) 0.068802(6) 0.151251(10) 0.01252(4) Uani 1 1 d . . .
S S 0.06235(3) 0.332634(19) 0.48375(3) 0.02033(9) Uani 1 1 d . . .
C1 C 0.41247(10) 0.01169(8) 0.22887(15) 0.0201(3) Uani 1 1 d . . .
C2 C 0.42093(10) 0.06462(8) 0.28788(14) 0.0182(3) Uani 1 1 d . . .
H2 H 0.4329 0.0621 0.3604 0.022 Uiso 1 1 calc R . .
C3 C 0.41165(9) 0.12114(8) 0.23948(13) 0.0163(3) Uani 1 1 d . . .
H3 H 0.4164 0.1559 0.2801 0.020 Uiso 1 1 calc R . .
C4 C 0.39533(9) 0.12748(8) 0.13134(13) 0.0159(3) Uani 1 1 d . . .
C5 C 0.38622(10) 0.07429(8) 0.07420(14) 0.0178(3) Uani 1 1 d . . .
H5 H 0.3741 0.0768 0.0017 0.021 Uiso 1 1 calc R . .
C6 C 0.39452(10) 0.01688(8) 0.12097(14) 0.0195(3) Uani 1 1 d . . .
H6 H 0.3880 -0.0179 0.0797 0.023 Uiso 1 1 calc R . .
C7 C 0.41784(12) -0.04825(9) 0.27873(18) 0.0296(4) Uani 1 1 d . . .
H7A H 0.3895 -0.0775 0.2246 0.044 Uiso 1 1 calc R . .
H7B H 0.3971 -0.0459 0.3299 0.044 Uiso 1 1 calc R . .
H7C H 0.4704 -0.0605 0.3142 0.044 Uiso 1 1 calc R . .
C8 C 0.38529(10) 0.18843(8) 0.07926(15) 0.0215(4) Uani 1 1 d . . .
H8 H 0.4306 0.1962 0.0676 0.026 Uiso 1 1 calc R . .
C9 C 0.31776(13) 0.18876(10) -0.02773(17) 0.0348(5) Uani 1 1 d . . .
H9A H 0.2731 0.1765 -0.0199 0.052 Uiso 1 1 calc R . .
H9B H 0.3264 0.1610 -0.0747 0.052 Uiso 1 1 calc R . .
H9C H 0.3103 0.2290 -0.0573 0.052 Uiso 1 1 calc R . .
C10 C 0.37943(13) 0.23875(9) 0.14769(18) 0.0308(4) Uani 1 1 d . . .
H10A H 0.3731 0.2768 0.1109 0.046 Uiso 1 1 calc R . .
H10B H 0.4251 0.2400 0.2138 0.046 Uiso 1 1 calc R . .
H10C H 0.3363 0.2317 0.1624 0.046 Uiso 1 1 calc R . .
N1 N 0.23939(8) 0.13138(6) 0.16606(11) 0.0145(3) Uani 1 1 d . . .
C11 C 0.25077(10) 0.16576(8) 0.24830(14) 0.0191(3) Uani 1 1 d . . .
H11 H 0.2982 0.1648 0.3075 0.023 Uiso 1 1 calc R . .
C12 C 0.19484(11) 0.20348(8) 0.25023(15) 0.0222(4) Uani 1 1 d . . .
H12 H 0.2049 0.2274 0.3101 0.027 Uiso 1 1 calc R . .
C13 C 0.12610(10) 0.20577(8) 0.16625(15) 0.0223(4) Uani 1 1 d . . .
H13 H 0.0885 0.2316 0.1672 0.027 Uiso 1 1 calc R . .
C14 C 0.11131(10) 0.16930(8) 0.07758(14) 0.0181(3) Uani 1 1 d . . .
C15 C 0.04218(10) 0.16731(9) -0.01284(15) 0.0228(4) Uani 1 1 d . . .
H15 H 0.0018 0.1919 -0.0180 0.027 Uiso 1 1 calc R . .
C16 C 0.03387(10) 0.12931(9) -0.09345(15) 0.0236(4) Uani 1 1 d . . .
H16 H -0.0129 0.1281 -0.1538 0.028 Uiso 1 1 calc R . .
C17 C 0.09196(10) 0.09220(8) -0.08971(13) 0.0196(3) Uani 1 1 d . . .
H17 H 0.0840 0.0664 -0.1467 0.023 Uiso 1 1 calc R . .
C18 C 0.16086(9) 0.09337(7) -0.00267(13) 0.0152(3) Uani 1 1 d . . .
C19 C 0.17016(9) 0.13255(7) 0.08103(13) 0.0147(3) Uani 1 1 d . . .
O1 O 0.21910(7) 0.05967(5) 0.00791(9) 0.0154(2) Uani 1 1 d . . .
N2 N 0.25781(8) 0.00975(6) 0.21038(11) 0.0161(3) Uani 1 1 d . . .
N3 N 0.23106(9) -0.03597(7) 0.32865(11) 0.0200(3) Uani 1 1 d . . .
H30 H 0.2270 -0.0423 0.3872 0.024 Uiso 1 1 calc R . .
C20 C 0.25872(10) 0.01312(8) 0.30422(13) 0.0183(3) Uani 1 1 d . . .
H20 H 0.2770 0.0466 0.3493 0.022 Uiso 1 1 calc R . .
C21 C 0.21014(10) -0.07472(8) 0.24500(14) 0.0180(3) Uani 1 1 d . . .
C22 C 0.17975(10) -0.13212(8) 0.22882(15) 0.0223(4) Uani 1 1 d . . .
H22 H 0.1682 -0.1514 0.2796 0.027 Uiso 1 1 calc R . .
C23 C 0.16740(11) -0.15948(8) 0.13518(16) 0.0263(4) Uani 1 1 d . . .
H23 H 0.1467 -0.1985 0.1211 0.032 Uiso 1 1 calc R . .
C24 C 0.18482(12) -0.13083(9) 0.06019(16) 0.0283(4) Uani 1 1 d . . .
H24 H 0.1759 -0.1511 -0.0030 0.034 Uiso 1 1 calc R . .
C25 C 0.21454(12) -0.07399(8) 0.07611(15) 0.0233(4) Uani 1 1 d . . .
H25 H 0.2260 -0.0548 0.0251 0.028 Uiso 1 1 calc R . .
C26 C 0.22708(10) -0.04594(8) 0.17024(13) 0.0170(3) Uani 1 1 d . . .
O5 O 0.0000 0.02973(11) 0.2500 0.0421(6) Uani 1 2 d SD . .
C28 C 0.0044(3) 0.0543(2) 0.3508(4) 0.0403(8) Uani 0.50 1 d PD A 1
H28A H 0.0534 0.0448 0.4095 0.048 Uiso 0.50 1 calc PR A 1
H28B H -0.0019 0.0982 0.3461 0.048 Uiso 0.50 1 calc PR A 1
C30A C -0.05414(15) 0.02734(12) 0.3667(2) 0.0441(6) Uani 0.50 1 d PD A 1
H30A H -0.1009 0.0346 0.3070 0.066 Uiso 0.50 1 d PR A 1
H30B H -0.0556 0.0440 0.4282 0.066 Uiso 0.50 1 d PR A 1
H30C H -0.0455 -0.0148 0.3760 0.066 Uiso 0.50 1 d PR A 1
C29 C -0.0526(3) 0.0580(2) 0.2743(4) 0.0403(8) Uani 0.50 1 d PD A 2
H29A H -0.1026 0.0559 0.2138 0.048 Uiso 0.50 1 calc PR A 2
H29B H -0.0392 0.1004 0.2908 0.048 Uiso 0.50 1 calc PR A 2
C30B C -0.05414(15) 0.02734(12) 0.3667(2) 0.0441(6) Uani 0.50 1 d PD A 2
H30D H -0.0615 -0.0146 0.3531 0.066 Uiso 0.50 1 d PR A 2
H30E H -0.0944 0.0431 0.3794 0.066 Uiso 0.50 1 d PR A 2
H30F H -0.0076 0.0339 0.4273 0.066 Uiso 0.50 1 d PR A 2
O2 O 0.07988(8) 0.29524(6) 0.57463(10) 0.0225(3) Uani 1 1 d . . .
O3 O 0.10464(10) 0.38753(6) 0.50582(12) 0.0339(3) Uani 1 1 d . . .
O4 O -0.01592(9) 0.33771(7) 0.41519(12) 0.0346(3) Uani 1 1 d . . .
C27 C 0.10003(12) 0.28927(9) 0.40880(15) 0.0260(4) Uani 1 1 d . . .
F1 F 0.17287(7) 0.27856(6) 0.46518(11) 0.0403(3) Uani 1 1 d . . .
F2 F 0.09138(10) 0.31675(6) 0.32123(10) 0.0463(4) Uani 1 1 d . . .
F3 F 0.06607(8) 0.23633(6) 0.38140(10) 0.0369(3) Uani 1 1 d . . .

loop_
_atom_site_aniso_label
_atom_site_aniso_U_11
_atom_site_aniso_U_22
_atom_site_aniso_U_33
_atom_site_aniso_U_23
_atom_site_aniso_U_13
_atom_site_aniso_U_12
Ru1 0.01378(7) 0.01232(7) 0.01254(7) -0.00078(4) 0.00673(5) -0.00024(5)
S 0.0273(2) 0.01626(19) 0.01624(19) 0.00134(15) 0.00845(17) 0.00236(17)
C1 0.0158(8) 0.0189(8) 0.0258(9) 0.0026(7) 0.0092(7) 0.0030(7)
C2 0.0149(8) 0.0223(8) 0.0164(8) 0.0019(6) 0.0058(6) 0.0025(6)
C3 0.0117(7) 0.0174(8) 0.0187(8) -0.0027(6) 0.0054(6) -0.0020(6)
C4 0.0127(7) 0.0171(8) 0.0191(8) 0.0010(6) 0.0081(6) -0.0012(6)
C5 0.0164(8) 0.0218(8) 0.0186(8) -0.0021(6) 0.0107(6) 0.0000(6)
C6 0.0192(8) 0.0167(8) 0.0256(9) -0.0054(7) 0.0127(7) 0.0004(6)
C7 0.0284(10) 0.0204(9) 0.0411(12) 0.0098(8) 0.0160(9) 0.0065(8)
C8 0.0207(9) 0.0186(8) 0.0284(9) 0.0049(7) 0.0137(7) -0.0015(7)
C9 0.0323(11) 0.0320(11) 0.0322(11) 0.0147(9) 0.0066(9) -0.0036(9)
C10 0.0398(12) 0.0167(9) 0.0441(12) 0.0044(8) 0.0258(10) 0.0027(8)
N1 0.0151(7) 0.0137(6) 0.0165(6) -0.0014(5) 0.0084(5) -0.0007(5)
C11 0.0195(8) 0.0206(8) 0.0180(8) -0.0045(6) 0.0089(7) -0.0025(7)
C12 0.0240(9) 0.0218(9) 0.0239(9) -0.0072(7) 0.0134(7) 0.0002(7)
C13 0.0215(9) 0.0208(8) 0.0283(9) -0.0022(7) 0.0142(7) 0.0025(7)
C14 0.0180(8) 0.0171(8) 0.0207(8) 0.0003(6) 0.0098(7) -0.0005(6)
C15 0.0177(8) 0.0247(9) 0.0253(9) 0.0028(7) 0.0087(7) 0.0044(7)
C16 0.0177(9) 0.0280(9) 0.0210(8) 0.0020(7) 0.0047(7) -0.0009(7)
C17 0.0197(8) 0.0210(8) 0.0160(8) -0.0012(6) 0.0060(7) -0.0023(7)
C18 0.0159(8) 0.0145(7) 0.0168(7) 0.0012(6) 0.0085(6) -0.0014(6)
C19 0.0148(7) 0.0140(7) 0.0159(7) 0.0012(6) 0.0074(6) -0.0015(6)
O1 0.0159(6) 0.0172(6) 0.0128(5) -0.0019(4) 0.0061(4) 0.0002(4)
N2 0.0194(7) 0.0148(6) 0.0160(6) -0.0001(5) 0.0096(6) -0.0021(5)
N3 0.0241(8) 0.0227(7) 0.0148(7) 0.0019(6) 0.0101(6) -0.0027(6)
C20 0.0207(8) 0.0188(8) 0.0162(8) -0.0002(6) 0.0088(7) -0.0016(7)
C21 0.0166(8) 0.0192(8) 0.0169(8) 0.0028(6) 0.0062(6) 0.0000(6)
C22 0.0192(9) 0.0198(8) 0.0262(9) 0.0066(7) 0.0083(7) -0.0021(7)
C23 0.0238(9) 0.0172(8) 0.0333(10) -0.0007(7) 0.0083(8) -0.0055(7)
C24 0.0350(11) 0.0222(9) 0.0261(10) -0.0075(8) 0.0118(8) -0.0071(8)
C25 0.0312(10) 0.0218(9) 0.0188(8) -0.0031(7) 0.0128(7) -0.0051(7)
C26 0.0183(8) 0.0157(7) 0.0174(8) 0.0005(6) 0.0082(6) -0.0014(6)
O5 0.0481(14) 0.0343(12) 0.0537(15) 0.000 0.0313(12) 0.000
C28 0.0432(19) 0.0336(16) 0.053(2) -0.0038(16) 0.0295(15) 0.0044(15)
C30A 0.0534(16) 0.0409(13) 0.0424(13) -0.0078(11) 0.0250(12) 0.0070(12)
C29 0.0432(19) 0.0336(16) 0.053(2) -0.0038(16) 0.0295(15) 0.0044(15)
C30B 0.0534(16) 0.0409(13) 0.0424(13) -0.0078(11) 0.0250(12) 0.0070(12)
O2 0.0299(7) 0.0201(6) 0.0165(6) 0.0022(5) 0.0093(5) 0.0009(5)
O3 0.0541(10) 0.0187(7) 0.0329(8) -0.0032(6) 0.0228(7) -0.0080(7)
O4 0.0305(8) 0.0367(8) 0.0287(7) 0.0064(6) 0.0055(6) 0.0123(7)
C27 0.0350(11) 0.0244(9) 0.0209(9) 0.0010(7) 0.0142(8) 0.0010(8)
F1 0.0329(7) 0.0483(8) 0.0452(8) -0.0013(6) 0.0220(6) 0.0053(6)
F2 0.0826(11) 0.0400(8) 0.0288(7) 0.0074(6) 0.0358(7) 0.0065(7)
F3 0.0538(8) 0.0240(6) 0.0353(7) -0.0105(5) 0.0218(6) -0.0037(6)

loop_
_atom_type_symbol
_atom_type_description
_atom_type_scat_dispersion_real
_atom_type_scat_dispersion_imag
_atom_type_scat_source
C C 0.0033 0.0016 'International Tables Vol C Tables 4.2.6.8 and 6.1.1.4'
H H 0.0000 0.0000 'International Tables Vol C Tables 4.2.6.8 and 6.1.1.4'
N N 0.0061 0.0033 'International Tables Vol C Tables 4.2.6.8 and 6.1.1.4'
O O 0.0106 0.0060 'International Tables Vol C Tables 4.2.6.8 and 6.1.1.4'
F F 0.0171 0.0103 'International Tables Vol C Tables 4.2.6.8 and 6.1.1.4'
S S 0.1246 0.1234 'International Tables Vol C Tables 4.2.6.8 and 6.1.1.4'
Ru Ru -1.2594 0.8363 'International Tables Vol C Tables 4.2.6.8 and 6.1.1.4'

loop_
_geom_angle_atom_site_label_1
_geom_angle_atom_site_label_2
_geom_angle_atom_site_label_3
_geom_angle
_geom_angle_site_symmetry_1
_geom_angle_site_symmetry_3
O1 Ru1 N1 78.71(5) . .
O1 Ru1 N2 86.22(5) . .
N1 Ru1 N2 83.33(6) . .
O1 Ru1 C3 144.82(6) . .
N1 Ru1 C3 94.30(6) . .
N2 Ru1 C3 127.59(6) . .
O1 Ru1 C5 91.33(6) . .
N1 Ru1 C5 131.20(6) . .
N2 Ru1 C5 144.16(6) . .
C3 Ru1 C5 67.34(7) . .
O1 Ru1 C2 167.71(6) . .
N1 Ru1 C2 113.55(6) . .
N2 Ru1 C2 95.81(6) . .
C3 Ru1 C2 37.96(6) . .
C5 Ru1 C2 79.91(7) . .
O1 Ru1 C6 100.25(6) . .
N1 Ru1 C6 169.12(6) . .
N2 Ru1 C6 107.47(6) . .
C3 Ru1 C6 80.28(7) . .
C5 Ru1 C6 37.95(7) . .
C2 Ru1 C6 67.57(7) . .
O1 Ru1 C1 130.77(6) . .
N1 Ru1 C1 148.21(6) . .
N2 Ru1 C1 86.85(6) . .
C3 Ru1 C1 68.34(7) . .
C5 Ru1 C1 68.00(7) . .
C2 Ru1 C1 37.64(7) . .
C6 Ru1 C1 37.42(7) . .
O1 Ru1 C4 109.16(6) . .
N1 Ru1 C4 101.55(6) . .
N2 Ru1 C4 164.45(6) . .
C3 Ru1 C4 37.96(6) . .
C5 Ru1 C4 37.26(6) . .
C2 Ru1 C4 68.68(7) . .
C6 Ru1 C4 68.40(7) . .
C1 Ru1 C4 81.31(7) . .
O4 S O3 115.78(10) . .
O4 S O2 114.69(9) . .
O3 S O2 114.20(9) . .
O4 S C27 104.31(10) . .
O3 S C27 103.45(9) . .
O2 S C27 102.05(8) . .
C6 C1 C2 118.50(16) . .
C6 C1 C7 120.99(17) . .
C2 C1 C7 120.41(17) . .
C6 C1 Ru1 70.61(10) . .
C2 C1 Ru1 70.02(10) . .
C7 C1 Ru1 128.00(13) . .
C3 C2 C1 120.47(16) . .
C3 C2 Ru1 70.28(10) . .
C1 C2 Ru1 72.34(10) . .
C2 C3 C4 122.00(16) . .
C2 C3 Ru1 71.76(10) . .
C4 C3 Ru1 73.25(10) . .
C5 C4 C3 116.39(15) . .
C5 C4 C8 121.62(15) . .
C3 C4 C8 121.95(15) . .
C5 C4 Ru1 69.85(10) . .
C3 C4 Ru1 68.78(9) . .
C8 C4 Ru1 130.13(12) . .
C4 C5 C6 122.58(16) . .
C4 C5 Ru1 72.90(10) . .
C6 C5 Ru1 71.51(10) . .
C1 C6 C5 120.02(16) . .
C1 C6 Ru1 71.97(10) . .
C5 C6 Ru1 70.54(10) . .
C9 C8 C4 111.00(15) . .
C9 C8 C10 110.52(18) . .
C4 C8 C10 112.70(15) . .
C11 N1 C19 118.53(15) . .
C11 N1 Ru1 128.01(12) . .
C19 N1 Ru1 113.29(11) . .
N1 C11 C12 122.12(17) . .
C13 C12 C11 120.24(17) . .
C12 C13 C14 119.46(17) . .
C15 C14 C19 118.37(16) . .
C15 C14 C13 124.42(17) . .
C19 C14 C13 117.21(16) . .
C16 C15 C14 119.30(17) . .
C15 C16 C17 122.47(17) . .
C18 C17 C16 119.87(17) . .
O1 C18 C17 124.06(15) . .
O1 C18 C19 117.76(15) . .
C17 C18 C19 118.17(16) . .
N1 C19 C14 122.43(15) . .
N1 C19 C18 115.75(15) . .
C14 C19 C18 121.81(15) . .
C18 O1 Ru1 114.37(10) . .
C20 N2 C26 105.77(14) . .
C20 N2 Ru1 125.50(12) . .
C26 N2 Ru1 127.61(11) . .
C20 N3 C21 107.39(14) . .
N2 C20 N3 112.63(15) . .
N3 C21 C22 131.89(17) . .
N3 C21 C26 106.13(15) . .
C22 C21 C26 121.96(17) . .
C23 C22 C21 116.68(17) . .
C22 C23 C24 121.50(17) . .
C25 C24 C23 121.75(18) . .
C24 C25 C26 117.22(17) . .
C25 C26 N2 131.00(16) . .
C25 C26 C21 120.89(16) . .
N2 C26 C21 108.08(14) . .
C29 O5 C29 125.7(4) 2 .
C29 O5 C28 48.1(3) 2 2
C29 O5 C28 109.4(3) . 2
C29 O5 C28 109.4(3) 2 .
C29 O5 C28 48.1(3) . .
C28 O5 C28 136.7(4) 2 .
C30A C28 O5 106.6(3) . .
F2 C27 F1 107.88(17) . .
F2 C27 F3 107.33(16) . .
F1 C27 F3 106.97(16) . .
F2 C27 S 112.22(14) . .
F1 C27 S 111.15(13) . .
F3 C27 S 111.06(14) . .

loop_
_geom_bond_atom_site_label_1
_geom_bond_atom_site_label_2
_geom_bond_distance
_geom_bond_site_symmetry_2
Ru1 O1 2.0771(15) .
Ru1 N1 2.0926(14) .
Ru1 N2 2.1027(14) .
Ru1 C3 2.1658(17) .
Ru1 C5 2.1852(17) .
Ru1 C2 2.185(2) .
Ru1 C6 2.1978(17) .
Ru1 C1 2.2155(18) .
Ru1 C4 2.2247(17) .
S O4 1.4345(16) .
S O3 1.4466(15) .
S O2 1.4470(13) .
S C27 1.825(2) .
C1 C6 1.416(3) .
C1 C2 1.420(3) .
C1 C7 1.502(3) .
C2 C3 1.415(2) .
C3 C4 1.429(2) .
C4 C5 1.409(2) .
C4 C8 1.526(2) .
C5 C6 1.425(2) .
C8 C9 1.525(3) .
C8 C10 1.526(3) .
N1 C11 1.332(2) .
N1 C19 1.378(2) .
C11 C12 1.407(3) .
C12 C13 1.366(3) .
C13 C14 1.419(2) .
C14 C15 1.413(3) .
C14 C19 1.414(2) .
C15 C16 1.377(3) .
C16 C17 1.406(3) .
C17 C18 1.387(2) .
C18 O1 1.335(2) .
C18 C19 1.423(2) .
N2 C20 1.325(2) .
N2 C26 1.398(2) .
N3 C20 1.343(2) .
N3 C21 1.380(2) .
C21 C22 1.399(2) .
C21 C26 1.402(2) .
C22 C23 1.384(3) .
C23 C24 1.409(3) .
C24 C25 1.382(3) .
C25 C26 1.396(2) .
O5 C29 1.389(4) 2
O5 C29 1.389(4) .
O5 C28 1.498(5) 2
O5 C28 1.498(5) .
C28 C30A 1.414(5) .
C27 F2 1.329(2) .
C27 F1 1.335(2) .
C27 F3 1.337(2) .

loop_
_geom_torsion_atom_site_label_1
_geom_torsion_atom_site_label_2
_geom_torsion_atom_site_label_3
_geom_torsion_atom_site_label_4
_geom_torsion
_geom_torsion_site_symmetry_1
O1 Ru1 C1 C6 42.24(13) .
N1 Ru1 C1 C6 -163.53(11) .
N2 Ru1 C1 C6 124.51(11) .
C3 Ru1 C1 C6 -102.72(11) .
C5 Ru1 C1 C6 -29.38(10) .
C2 Ru1 C1 C6 -131.77(16) .
C4 Ru1 C1 C6 -65.61(11) .
O1 Ru1 C1 C2 174.01(9) .
N1 Ru1 C1 C2 -31.75(17) .
N2 Ru1 C1 C2 -103.72(11) .
C3 Ru1 C1 C2 29.05(10) .
C5 Ru1 C1 C2 102.39(11) .
C6 Ru1 C1 C2 131.77(16) .
C4 Ru1 C1 C2 66.16(11) .
O1 Ru1 C1 C7 -72.45(19) .
N1 Ru1 C1 C7 81.8(2) .
N2 Ru1 C1 C7 9.82(17) .
C3 Ru1 C1 C7 142.59(19) .
C5 Ru1 C1 C7 -144.07(19) .
C2 Ru1 C1 C7 113.5(2) .
C6 Ru1 C1 C7 -114.7(2) .
C4 Ru1 C1 C7 179.70(18) .
C6 C1 C2 C3 -0.1(3) .
C7 C1 C2 C3 -176.37(17) .
Ru1 C1 C2 C3 -53.27(15) .
C6 C1 C2 Ru1 53.18(15) .
C7 C1 C2 Ru1 -123.11(17) .
O1 Ru1 C2 C3 111.0(3) .
N1 Ru1 C2 C3 -64.81(11) .
N2 Ru1 C2 C3 -150.04(10) .
C5 Ru1 C2 C3 65.90(10) .
C6 Ru1 C2 C3 103.44(11) .
C1 Ru1 C2 C3 132.80(16) .
C4 Ru1 C2 C3 28.88(10) .
O1 Ru1 C2 C1 -21.8(3) .
N1 Ru1 C2 C1 162.40(10) .
N2 Ru1 C2 C1 77.16(11) .
C3 Ru1 C2 C1 -132.80(16) .
C5 Ru1 C2 C1 -66.89(11) .
C6 Ru1 C2 C1 -29.36(10) .
C4 Ru1 C2 C1 -103.92(11) .
C1 C2 C3 C4 -1.5(3) .
Ru1 C2 C3 C4 -55.69(15) .
C1 C2 C3 Ru1 54.22(15) .
O1 Ru1 C3 C2 -159.83(10) .
N1 Ru1 C3 C2 123.71(10) .
N2 Ru1 C3 C2 38.82(13) .
C5 Ru1 C3 C2 -103.10(11) .
C6 Ru1 C3 C2 -65.80(11) .
C1 Ru1 C3 C2 -28.83(10) .
C4 Ru1 C3 C2 -132.99(15) .
O1 Ru1 C3 C4 -26.84(15) .
N1 Ru1 C3 C4 -103.30(10) .
N2 Ru1 C3 C4 171.82(9) .
C5 Ru1 C3 C4 29.89(10) .
C2 Ru1 C3 C4 132.99(15) .
C6 Ru1 C3 C4 67.19(10) .
C1 Ru1 C3 C4 104.16(11) .
C2 C3 C4 C5 2.2(2) .
Ru1 C3 C4 C5 -52.76(13) .
C2 C3 C4 C8 179.95(16) .
Ru1 C3 C4 C8 124.95(15) .
C2 C3 C4 Ru1 55.01(15) .
O1 Ru1 C4 C5 -65.41(11) .
N1 Ru1 C4 C5 -147.33(10) .
N2 Ru1 C4 C5 105.7(2) .
C3 Ru1 C4 C5 130.57(15) .
C2 Ru1 C4 C5 101.69(11) .
C6 Ru1 C4 C5 28.31(10) .
C1 Ru1 C4 C5 64.84(11) .
O1 Ru1 C4 C3 164.01(9) .
N1 Ru1 C4 C3 82.09(10) .
N2 Ru1 C4 C3 -24.9(3) .
C5 Ru1 C4 C3 -130.57(15) .
C2 Ru1 C4 C3 -28.88(10) .
C6 Ru1 C4 C3 -102.26(11) .
C1 Ru1 C4 C3 -65.73(11) .
O1 Ru1 C4 C8 49.49(16) .
N1 Ru1 C4 C8 -32.43(16) .
N2 Ru1 C4 C8 -139.4(2) .
C3 Ru1 C4 C8 -114.53(19) .
C5 Ru1 C4 C8 114.9(2) .
C2 Ru1 C4 C8 -143.41(17) .
C6 Ru1 C4 C8 143.21(17) .
C1 Ru1 C4 C8 179.74(16) .
C3 C4 C5 C6 -1.6(2) .
C8 C4 C5 C6 -179.28(16) .
Ru1 C4 C5 C6 -53.81(15) .
C3 C4 C5 Ru1 52.23(13) .
C8 C4 C5 Ru1 -125.48(15) .
O1 Ru1 C5 C4 120.77(10) .
N1 Ru1 C5 C4 44.65(13) .
N2 Ru1 C5 C4 -153.84(10) .
C3 Ru1 C5 C4 -30.42(10) .
C2 Ru1 C5 C4 -67.90(10) .
C6 Ru1 C5 C4 -134.19(15) .
C1 Ru1 C5 C4 -105.19(11) .
O1 Ru1 C5 C6 -105.04(10) .
N1 Ru1 C5 C6 178.84(9) .
N2 Ru1 C5 C6 -19.65(16) .
C3 Ru1 C5 C6 103.77(11) .
C2 Ru1 C5 C6 66.29(11) .
C1 Ru1 C5 C6 28.99(10) .
C4 Ru1 C5 C6 134.19(15) .
C2 C1 C6 C5 0.8(3) .
C7 C1 C6 C5 177.01(17) .
Ru1 C1 C6 C5 53.65(15) .
C2 C1 C6 Ru1 -52.89(15) .
C7 C1 C6 Ru1 123.37(17) .
C4 C5 C6 C1 0.1(3) .
Ru1 C5 C6 C1 -54.31(15) .
C4 C5 C6 Ru1 54.42(15) .
O1 Ru1 C6 C1 -148.84(10) .
N1 Ru1 C6 C1 127.7(3) .
N2 Ru1 C6 C1 -59.61(11) .
C3 Ru1 C6 C1 66.90(11) .
C5 Ru1 C6 C1 132.31(16) .
C2 Ru1 C6 C1 29.52(10) .
C4 Ru1 C6 C1 104.47(11) .
O1 Ru1 C6 C5 78.85(10) .
N1 Ru1 C6 C5 -4.6(4) .
N2 Ru1 C6 C5 168.09(10) .
C3 Ru1 C6 C5 -65.41(11) .
C2 Ru1 C6 C5 -102.78(11) .
C1 Ru1 C6 C5 -132.31(15) .
C4 Ru1 C6 C5 -27.83(10) .
C5 C4 C8 C9 41.9(2) .
C3 C4 C8 C9 -135.71(18) .
Ru1 C4 C8 C9 -47.6(2) .
C5 C4 C8 C10 166.44(17) .
C3 C4 C8 C10 -11.1(2) .
Ru1 C4 C8 C10 77.0(2) .
O1 Ru1 N1 C11 178.03(15) .
N2 Ru1 N1 C11 90.57(15) .
C3 Ru1 N1 C11 -36.80(15) .
C5 Ru1 N1 C11 -100.20(16) .
C2 Ru1 N1 C11 -2.87(16) .
C6 Ru1 N1 C11 -96.4(3) .
C1 Ru1 N1 C11 17.7(2) .
C4 Ru1 N1 C11 -74.46(15) .
O1 Ru1 N1 C19 2.76(11) .
N2 Ru1 N1 C19 -84.70(11) .
C3 Ru1 N1 C19 147.93(12) .
C5 Ru1 N1 C19 84.53(13) .
C2 Ru1 N1 C19 -178.15(11) .
C6 Ru1 N1 C19 88.3(3) .
C1 Ru1 N1 C19 -157.62(12) .
C4 Ru1 N1 C19 110.26(12) .
C19 N1 C11 C12 -0.8(3) .
Ru1 N1 C11 C12 -175.86(13) .
N1 C11 C12 C13 0.1(3) .
C11 C12 C13 C14 0.7(3) .
C12 C13 C14 C15 179.07(18) .
C12 C13 C14 C19 -0.8(3) .
C19 C14 C15 C16 1.0(3) .
C13 C14 C15 C16 -178.82(18) .
C14 C15 C16 C17 -0.3(3) .
C15 C16 C17 C18 -0.4(3) .
C16 C17 C18 O1 179.81(16) .
C16 C17 C18 C19 0.2(3) .
C11 N1 C19 C14 0.7(2) .
Ru1 N1 C19 C14 176.47(13) .
C11 N1 C19 C18 -177.97(15) .
Ru1 N1 C19 C18 -2.21(18) .
C15 C14 C19 N1 -179.78(16) .
C13 C14 C19 N1 0.1(2) .
C15 C14 C19 C18 -1.2(3) .
C13 C14 C19 C18 178.67(16) .
O1 C18 C19 N1 -0.4(2) .
C17 C18 C19 N1 179.23(15) .
O1 C18 C19 C14 -179.05(15) .
C17 C18 C19 C14 0.5(2) .
C17 C18 O1 Ru1 -176.78(13) .
C19 C18 O1 Ru1 2.79(18) .
N1 Ru1 O1 C18 -2.99(11) .
N2 Ru1 O1 C18 80.95(11) .
C3 Ru1 O1 C18 -84.33(14) .
C5 Ru1 O1 C18 -134.84(11) .
C2 Ru1 O1 C18 -179.1(2) .
C6 Ru1 O1 C18 -171.97(11) .
C1 Ru1 O1 C18 163.50(11) .
C4 Ru1 O1 C18 -101.43(12) .
O1 Ru1 N2 C20 -142.22(15) .
N1 Ru1 N2 C20 -63.16(15) .
C3 Ru1 N2 C20 27.13(18) .
C5 Ru1 N2 C20 130.74(15) .
C2 Ru1 N2 C20 49.94(15) .
C6 Ru1 N2 C20 118.22(15) .
C1 Ru1 N2 C20 86.55(15) .
C4 Ru1 N2 C20 46.2(3) .
O1 Ru1 N2 C26 51.64(14) .
N1 Ru1 N2 C26 130.70(15) .
C3 Ru1 N2 C26 -139.00(14) .
C5 Ru1 N2 C26 -35.4(2) .
C2 Ru1 N2 C26 -116.20(15) .
C6 Ru1 N2 C26 -47.92(16) .
C1 Ru1 N2 C26 -79.59(15) .
C4 Ru1 N2 C26 -119.9(2) .
C26 N2 C20 N3 0.0(2) .
Ru1 N2 C20 N3 -168.59(12) .
C21 N3 C20 N2 -0.1(2) .
C20 N3 C21 C22 178.60(19) .
C20 N3 C21 C26 0.1(2) .
N3 C21 C22 C23 -178.00(19) .
C26 C21 C22 C23 0.3(3) .
C21 C22 C23 C24 0.2(3) .
C22 C23 C24 C25 -0.5(3) .
C23 C24 C25 C26 0.3(3) .
C24 C25 C26 N2 178.04(19) .
C24 C25 C26 C21 0.1(3) .
C20 N2 C26 C25 -178.1(2) .
Ru1 N2 C26 C25 -9.8(3) .
C20 N2 C26 C21 0.04(19) .
Ru1 N2 C26 C21 168.35(12) .
N3 C21 C26 C25 178.24(17) .
C22 C21 C26 C25 -0.4(3) .
N3 C21 C26 N2 -0.11(19) .
C22 C21 C26 N2 -178.77(16) .
C29 O5 C28 C30A 175.5(4) 2
C29 O5 C28 C30A 54.5(4) .
C28 O5 C28 C30A 126.8(4) 2
O4 S C27 F2 61.86(17) .
O3 S C27 F2 -59.63(17) .
O2 S C27 F2 -178.45(15) .
O4 S C27 F1 -177.23(14) .
O3 S C27 F1 61.27(15) .
O2 S C27 F1 -57.54(15) .
O4 S C27 F3 -58.27(16) .
O3 S C27 F3 -179.77(14) .
O2 S C27 F3 61.42(15) .
